data_4342394
loop_
_publ_author_name
'Alvarez, M. Angeles'
'Garc\'ia, M Esther'
'Lozano, Raquel'
'Ramos, Alberto'
'Ruiz, Miguel A.'

_publ_section_title
;
 Tetranuclear Phosphide- and Phosphinidene-Bridged Derivatives of the
 Diphosphenyl Complex [Mo2Cp2(\m-PCy2)(\m-\k(2):\k(2)-P2Me)(CO)2].
;
_journal_issue 5
_journal_name_full 'Inorganic chemistry'
_journal_page_first 2455
_journal_paper_doi 10.1021/ic503076x
_journal_volume 54
_journal_year 2015
_chemical_compound_source 'synthesis as described'
_chemical_formula_moiety 'C32 H35 Fe2 Mo2 O9 P3'
_chemical_formula_sum 'C32 H35 Fe2 Mo2 O9 P3'
_chemical_formula_weight 960.09
_chemical_name_systematic
;
 ?
;
_space_group_IT_number 2
_symmetry_cell_setting triclinic
_symmetry_Int_Tables_number 2
_symmetry_space_group_name_Hall '-P 1'
_symmetry_space_group_name_H-M 'P -1'
_atom_sites_solution_hydrogens geom
_atom_sites_solution_primary direct
_atom_sites_solution_secondary difmap
_audit_conform_dict_location ftp://ftp.iucr.org/pub/cif_core.dic
_audit_conform_dict_name cif_core.dic
_audit_conform_dict_version 2.4
_audit_creation_method 'WinGX routine CIF_UPDATE'
_cell_angle_alpha 74.117(5)
_cell_angle_beta 74.843(5)
_cell_angle_gamma 73.097(5)
_cell_formula_units_Z 2
_cell_length_a 10.575(5)
_cell_length_b 11.884(5)
_cell_length_c 15.513(5)
_cell_measurement_reflns_used 4818
_cell_measurement_temperature 100.0(1)
_cell_measurement_theta_max 26.6215
_cell_measurement_theta_min 2.349
_cell_measurement_wavelength 0.71073
_cell_volume 1758.7(13)
_computing_cell_refinement 'BRUKER APEX'
_computing_data_collection 'BRUKER APEX'
_computing_molecular_graphics 'Ortep-3 for Windows (Farrugia, 1997)'
_computing_publication_material 'WinGX publication routines (Farrugia, 1999)'
_computing_structure_refinement 'SHELXL-97 (Sheldrick, 2008)'
_computing_structure_solution 'SIR-92 (Altomare, 1994)'
_diffrn_ambient_temperature 100.0(1)
_diffrn_measured_fraction_theta_full 0.995
_diffrn_measured_fraction_theta_max 0.995
_diffrn_measurement_device 'four-circle diffractometer'
_diffrn_measurement_device_type 'BRUKER APPEX-II CCD'
_diffrn_measurement_method 'omega/phi scans'
_diffrn_radiation_monochromator graphite
_diffrn_radiation_probe x-ray
_diffrn_radiation_source 'fine-focus sealed tube'
_diffrn_radiation_type MoK\a
_diffrn_radiation_wavelength 0.71073
_diffrn_reflns_av_R_equivalents 0.0547
_diffrn_reflns_av_unetI/netI 0.0666
_diffrn_reflns_limit_h_max 13
_diffrn_reflns_limit_h_min -12
_diffrn_reflns_limit_k_max 14
_diffrn_reflns_limit_k_min -13
_diffrn_reflns_limit_l_max 19
_diffrn_reflns_limit_l_min 0
_diffrn_reflns_number 26682
_diffrn_reflns_theta_full 26.02
_diffrn_reflns_theta_max 26.02
_diffrn_reflns_theta_min 1.39
_exptl_absorpt_coefficient_mu 1.694
_exptl_absorpt_correction_T_max 1.0000
_exptl_absorpt_correction_T_min 0.8948
_exptl_absorpt_correction_type multi-scan
_exptl_absorpt_process_details 'BRUKER Sadabs'
_exptl_crystal_colour black
_exptl_crystal_density_diffrn 1.813
_exptl_crystal_density_method 'not measured'
_exptl_crystal_description prism
_exptl_crystal_F_000 960
_exptl_crystal_size_max 0.21
_exptl_crystal_size_mid 0.2
_exptl_crystal_size_min 0.1
_refine_diff_density_max 0.841
_refine_diff_density_min -0.708
_refine_diff_density_rms 0.143
_refine_ls_extinction_method none
_refine_ls_goodness_of_fit_ref 1.069
_refine_ls_hydrogen_treatment constr
_refine_ls_matrix_type full
_refine_ls_number_parameters 419
_refine_ls_number_reflns 6889
_refine_ls_number_restraints 0
_refine_ls_restrained_S_all 1.069
_refine_ls_R_factor_all 0.0587
_refine_ls_R_factor_gt 0.0412
_refine_ls_shift/su_max 0.001
_refine_ls_shift/su_mean 0
_refine_ls_structure_factor_coef Fsqd
_refine_ls_weighting_details 'calc w=1/[\s^2^(Fo^2^)+(0.0141P)^2^+1.3342P] where P=(Fo^2^+2Fc^2^)/3'
_refine_ls_weighting_scheme calc
_refine_ls_wR_factor_gt 0.0604
_refine_ls_wR_factor_ref 0.067
_reflns_number_gt 5481
_reflns_number_total 6889
_reflns_threshold_expression >2\s(I)
_cod_data_source_file ic503076x_si_001.cif
_cod_data_source_block compound5
_cod_depositor_comments
;
The following automatic conversions were performed:
'_diffrn_radiation_monochromador' tag replaced with
'_diffrn_radiation_monochromator'.

Automatic conversion script
Id: cif_correct_tags 1440 2010-10-19 06:21:57Z saulius 

 Adding full bibliography for 4342394--4342399.cif.
;
_cod_database_code 4342394

loop_
_symmetry_equiv_pos_as_xyz
'x, y, z'
'-x, -y, -z'

loop_
_atom_site_label
_atom_site_type_symbol
_atom_site_fract_x
_atom_site_fract_y
_atom_site_fract_z
_atom_site_U_iso_or_equiv
_atom_site_adp_type
_atom_site_occupancy
_atom_site_symmetry_multiplicity
_atom_site_calc_flag
_atom_site_refinement_flags
Mo1 Mo 0.74385(4) 0.18561(3) 0.33257(2) 0.00708(9) Uani 1 1 d .
Mo2 Mo 0.72722(4) 0.29513(3) 0.13854(2) 0.00736(9) Uani 1 1 d .
Fe1 Fe 0.31911(6) 0.24880(5) 0.33366(4) 0.00920(14) Uani 1 1 d .
Fe2 Fe 0.62836(6) 0.07996(5) 0.16190(4) 0.01133(14) Uani 1 1 d .
P1 P 0.80137(11) 0.08292(10) 0.21182(7) 0.0100(2) Uani 1 1 d .
P2 P 0.54828(11) 0.20721(10) 0.26110(6) 0.0084(2) Uani 1 1 d .
P3 P 0.68192(11) 0.40412(9) 0.26413(6) 0.0081(2) Uani 1 1 d .
O1 O 1.0402(3) 0.2140(3) 0.25593(18) 0.0156(7) Uani 1 1 d .
O2 O 0.4512(3) 0.4011(3) 0.07578(17) 0.0180(7) Uani 1 1 d .
O3 O 0.2959(3) 0.0138(3) 0.31912(18) 0.0198(7) Uani 1 1 d .
O4 O 0.0592(3) 0.2582(3) 0.45846(18) 0.0190(7) Uani 1 1 d .
O5 O 0.1897(3) 0.4238(3) 0.18843(18) 0.0200(7) Uani 1 1 d .
O6 O 0.3704(3) 0.3209(3) 0.48548(18) 0.0180(7) Uani 1 1 d .
O7 O 0.7970(3) -0.0320(3) 0.0100(2) 0.0349(9) Uani 1 1 d .
O8 O 0.5801(3) -0.1336(3) 0.2999(2) 0.0243(8) Uani 1 1 d .
O9 O 0.3792(3) 0.1600(3) 0.0869(2) 0.0302(8) Uani 1 1 d .
C1 C 0.9288(5) 0.2110(4) 0.2818(2) 0.0119(10) Uani 1 1 d .
C2 C 0.5483(4) 0.3583(4) 0.1055(2) 0.0129(10) Uani 1 1 d .
C3 C 0.3131(4) 0.1024(4) 0.3242(3) 0.0141(10) Uani 1 1 d .
C4 C 0.1606(4) 0.2551(4) 0.4068(3) 0.0127(10) Uani 1 1 d .
C5 C 0.2500(4) 0.3574(4) 0.2411(3) 0.0123(10) Uani 1 1 d .
C6 C 0.3589(4) 0.2936(4) 0.4224(3) 0.0127(10) Uani 1 1 d .
C7 C 0.7289(5) 0.0136(4) 0.0681(3) 0.0210(11) Uani 1 1 d .
C8 C 0.5970(4) -0.0502(4) 0.2447(3) 0.0164(10) Uiso 1 1 d .
C9 C 0.4753(5) 0.1307(4) 0.1154(3) 0.0194(11) Uani 1 1 d .
C10 C 0.9691(4) -0.0120(4) 0.1790(3) 0.0166(10) Uani 1 1 d .
H10A H 0.9734 -0.0927 0.2143 0.025 Uiso 1 1 calc R
H10B H 1.036 0.0192 0.1903 0.025 Uiso 1 1 calc R
H10C H 0.9859 -0.0123 0.1152 0.025 Uiso 1 1 calc R
C11 C 0.6595(4) 0.1786(4) 0.4899(2) 0.0110(9) Uani 1 1 d .
H11 H 0.6044 0.2454 0.5122 0.013 Uiso 1 1 calc R
C12 C 0.8012(4) 0.1464(4) 0.4736(2) 0.0126(10) Uani 1 1 d .
H12 H 0.8562 0.1886 0.483 0.015 Uiso 1 1 calc R
C13 C 0.8459(4) 0.0382(4) 0.4403(2) 0.0128(10) Uani 1 1 d .
H13 H 0.935 -0.003 0.4241 0.015 Uiso 1 1 calc R
C14 C 0.7304(4) 0.0048(4) 0.4362(2) 0.0150(10) Uani 1 1 d .
H14 H 0.7299 -0.0626 0.417 0.018 Uiso 1 1 calc R
C15 C 0.6158(4) 0.0913(4) 0.4663(2) 0.0111(9) Uiso 1 1 d .
H15 H 0.5266 0.091 0.47 0.013 Uiso 1 1 calc R
C16 C 0.7842(4) 0.3644(4) -0.0180(2) 0.0145(10) Uani 1 1 d .
H16 H 0.7218 0.3794 -0.0547 0.017 Uiso 1 1 calc R
C17 C 0.8780(4) 0.2556(4) 0.0034(2) 0.0162(10) Uani 1 1 d .
H17 H 0.8877 0.1856 -0.016 0.019 Uiso 1 1 calc R
C18 C 0.9559(4) 0.2701(4) 0.0599(2) 0.0125(9) Uiso 1 1 d .
H18 H 1.0258 0.212 0.0835 0.015 Uiso 1 1 calc R
C19 C 0.9078(4) 0.3883(4) 0.0733(2) 0.0128(10) Uani 1 1 d .
H19 H 0.9406 0.4223 0.1077 0.015 Uiso 1 1 calc R
C20 C 0.8006(4) 0.4475(4) 0.0256(2) 0.0133(10) Uani 1 1 d .
H20 H 0.7505 0.5264 0.0236 0.016 Uiso 1 1 calc R
C21 C 0.8035(4) 0.4886(3) 0.2685(2) 0.0082(9) Uani 1 1 d .
H21 H 0.8931 0.4439 0.2431 0.01 Uiso 1 1 calc R
C22 C 0.8070(4) 0.4863(4) 0.3677(2) 0.0127(10) Uani 1 1 d .
H22A H 0.7202 0.5296 0.3963 0.015 Uiso 1 1 calc R
H22B H 0.8233 0.4037 0.402 0.015 Uiso 1 1 calc R
C23 C 0.9170(4) 0.5436(4) 0.3710(3) 0.0140(10) Uani 1 1 d .
H23A H 1.0045 0.4951 0.3485 0.017 Uiso 1 1 calc R
H23B H 0.9133 0.5448 0.4339 0.017 Uiso 1 1 calc R
C24 C 0.9016(4) 0.6719(4) 0.3136(3) 0.0174(10) Uani 1 1 d .
H24A H 0.8185 0.7229 0.3396 0.021 Uiso 1 1 calc R
H24B H 0.976 0.7036 0.3144 0.021 Uiso 1 1 calc R
C25 C 0.8996(4) 0.6734(4) 0.2153(3) 0.0152(10) Uani 1 1 d .
H25A H 0.9861 0.6285 0.1877 0.018 Uiso 1 1 calc R
H25B H 0.8856 0.7557 0.1804 0.018 Uiso 1 1 calc R
C26 C 0.7881(4) 0.6182(3) 0.2114(3) 0.0123(9) Uani 1 1 d .
H26A H 0.7913 0.618 0.1483 0.015 Uiso 1 1 calc R
H26B H 0.7011 0.6669 0.2343 0.015 Uiso 1 1 calc R
C27 C 0.5106(4) 0.5070(4) 0.2789(2) 0.0102(9) Uani 1 1 d .
H27 H 0.4486 0.456 0.2865 0.012 Uiso 1 1 calc R
C28 C 0.4796(4) 0.6098(4) 0.1953(2) 0.0126(9) Uani 1 1 d .
H28A H 0.5335 0.6672 0.186 0.015 Uiso 1 1 calc R
H28B H 0.5038 0.5767 0.141 0.015 Uiso 1 1 calc R
C29 C 0.3306(4) 0.6739(4) 0.2099(3) 0.0163(10) Uani 1 1 d .
H29A H 0.2774 0.6184 0.2127 0.02 Uiso 1 1 calc R
H29B H 0.3147 0.7404 0.1583 0.02 Uiso 1 1 calc R
C30 C 0.2855(4) 0.7214(4) 0.2979(3) 0.0190(10) Uani 1 1 d .
H30A H 0.3324 0.7826 0.2931 0.023 Uiso 1 1 calc R
H30B H 0.1895 0.758 0.307 0.023 Uiso 1 1 calc R
C31 C 0.3158(4) 0.6185(4) 0.3793(3) 0.0174(10) Uani 1 1 d .
H31A H 0.2883 0.6496 0.4348 0.021 Uiso 1 1 calc R
H31B H 0.2648 0.5597 0.3862 0.021 Uiso 1 1 calc R
C32 C 0.4660(4) 0.5583(4) 0.3656(3) 0.0118(9) Uani 1 1 d .
H32A H 0.4841 0.4939 0.4181 0.014 Uiso 1 1 calc R
H32B H 0.517 0.6166 0.3603 0.014 Uiso 1 1 calc R

loop_
_atom_site_aniso_label
_atom_site_aniso_U_11
_atom_site_aniso_U_22
_atom_site_aniso_U_33
_atom_site_aniso_U_23
_atom_site_aniso_U_13
_atom_site_aniso_U_12
Mo1 0.0076(2) 0.0055(2) 0.00759(16) 0.00047(14) -0.00154(14) -0.00251(16)
Mo2 0.0078(2) 0.0070(2) 0.00626(16) -0.00143(14) 0.00031(14) -0.00163(16)
Fe1 0.0075(3) 0.0093(3) 0.0102(3) -0.0011(2) -0.0011(2) -0.0026(3)
Fe2 0.0117(3) 0.0113(4) 0.0125(3) -0.0060(3) -0.0005(3) -0.0034(3)
P1 0.0095(6) 0.0076(6) 0.0124(5) -0.0034(4) -0.0003(5) -0.0019(5)
P2 0.0087(6) 0.0073(6) 0.0090(5) -0.0009(4) -0.0017(4) -0.0023(5)
P3 0.0097(6) 0.0069(6) 0.0078(5) -0.0015(4) -0.0010(4) -0.0026(5)
O1 0.0077(17) 0.0166(18) 0.0205(15) -0.0012(13) -0.0012(13) -0.0037(14)
O2 0.0142(18) 0.0217(19) 0.0144(14) 0.0033(13) -0.0057(13) -0.0028(15)
O3 0.0206(19) 0.0139(19) 0.0276(17) -0.0075(14) -0.0012(14) -0.0087(16)
O4 0.0129(18) 0.0203(19) 0.0209(15) -0.0020(14) 0.0009(14) -0.0056(15)
O5 0.0171(18) 0.0190(19) 0.0160(15) 0.0053(14) -0.0016(14) -0.0023(15)
O6 0.0153(18) 0.0239(19) 0.0165(15) -0.0099(14) -0.0009(13) -0.0039(15)
O7 0.032(2) 0.044(2) 0.0340(19) -0.0286(18) 0.0103(17) -0.0130(19)
O8 0.0152(18) 0.0128(18) 0.0386(18) -0.0016(15) 0.0000(15) -0.0020(15)
O9 0.028(2) 0.035(2) 0.0359(19) -0.0104(16) -0.0186(17) -0.0059(18)
C1 0.022(3) 0.006(2) 0.0097(19) -0.0009(17) -0.0076(19) -0.003(2)
C2 0.020(3) 0.010(2) 0.0069(18) -0.0009(17) 0.0042(19) -0.007(2)
C3 0.009(2) 0.018(3) 0.011(2) 0.0009(19) -0.0032(18) 0.001(2)
C4 0.018(3) 0.007(2) 0.015(2) 0.0010(18) -0.008(2) -0.004(2)
C5 0.010(2) 0.012(3) 0.014(2) -0.0037(19) 0.0073(19) -0.008(2)
C6 0.005(2) 0.015(3) 0.014(2) -0.0004(18) 0.0013(18) -0.002(2)
C7 0.021(3) 0.024(3) 0.022(2) -0.008(2) -0.003(2) -0.010(2)
C9 0.023(3) 0.024(3) 0.016(2) -0.013(2) 0.000(2) -0.009(2)
C10 0.012(2) 0.010(2) 0.024(2) -0.0024(19) 0.0021(19) -0.003(2)
C11 0.015(2) 0.009(2) 0.0076(18) 0.0008(17) -0.0007(18) -0.004(2)
C12 0.017(3) 0.013(3) 0.0090(19) 0.0041(17) -0.0052(18) -0.009(2)
C13 0.012(2) 0.010(2) 0.0114(19) 0.0037(17) -0.0072(18) 0.003(2)
C14 0.027(3) 0.007(2) 0.0105(19) 0.0066(17) -0.0061(19) -0.008(2)
C16 0.015(3) 0.022(3) 0.0073(18) -0.0003(18) 0.0001(18) -0.011(2)
C17 0.021(3) 0.014(3) 0.011(2) -0.0059(18) 0.0092(19) -0.008(2)
C19 0.014(2) 0.018(3) 0.0073(18) -0.0020(18) 0.0039(18) -0.012(2)
C20 0.015(3) 0.009(2) 0.0087(18) 0.0015(17) 0.0067(18) -0.003(2)
C21 0.007(2) 0.009(2) 0.0086(18) -0.0003(16) 0.0006(17) -0.0038(19)
C22 0.012(2) 0.011(2) 0.017(2) -0.0040(18) -0.0026(18) -0.006(2)
C23 0.013(2) 0.012(2) 0.019(2) -0.0034(18) -0.0066(19) -0.002(2)
C24 0.013(3) 0.014(3) 0.029(2) -0.007(2) -0.005(2) -0.007(2)
C25 0.016(3) 0.007(2) 0.023(2) -0.0042(19) -0.0015(19) -0.003(2)
C26 0.014(2) 0.008(2) 0.015(2) -0.0036(18) -0.0038(18) -0.001(2)
C27 0.013(2) 0.010(2) 0.0101(19) -0.0068(17) 0.0004(18) -0.004(2)
C28 0.013(2) 0.009(2) 0.014(2) -0.0023(18) -0.0021(18) -0.001(2)
C29 0.019(3) 0.010(2) 0.022(2) -0.0026(19) -0.007(2) -0.004(2)
C30 0.012(3) 0.013(3) 0.036(3) -0.014(2) -0.006(2) 0.001(2)
C31 0.012(2) 0.023(3) 0.020(2) -0.014(2) 0.0011(19) -0.003(2)
C32 0.010(2) 0.009(2) 0.018(2) -0.0047(18) 0.0003(18) -0.004(2)

loop_
_atom_type_symbol
_atom_type_description
_atom_type_scat_dispersion_real
_atom_type_scat_dispersion_imag
_atom_type_scat_source
C C 0.0033 0.0016 'International Tables Vol C Tables 4.2.6.8 and 6.1.1.4'
H H 0 0 'International Tables Vol C Tables 4.2.6.8 and 6.1.1.4'
O O 0.0106 0.006 'International Tables Vol C Tables 4.2.6.8 and 6.1.1.4'
P P 0.1023 0.0942 'International Tables Vol C Tables 4.2.6.8 and 6.1.1.4'
Fe Fe 0.3463 0.8444 'International Tables Vol C Tables 4.2.6.8 and 6.1.1.4'
Mo Mo -1.6832 0.6857 'International Tables Vol C Tables 4.2.6.8 and 6.1.1.4'

loop_
_geom_angle_atom_site_label_1
_geom_angle_atom_site_label_2
_geom_angle_atom_site_label_3
_geom_angle
C1 Mo1 C13 83.53(15)
C1 Mo1 C12 85.17(14)
C13 Mo1 C12 36.01(14)
C1 Mo1 C14 115.43(15)
C13 Mo1 C14 35.58(13)
C12 Mo1 C14 59.10(14)
C1 Mo1 C15 140.86(14)
C13 Mo1 C15 58.86(14)
C12 Mo1 C15 58.45(14)
C14 Mo1 C15 35.09(13)
C1 Mo1 C11 117.56(14)
C13 Mo1 C11 59.07(14)
C12 Mo1 C11 35.04(13)
C14 Mo1 C11 58.56(14)
C15 Mo1 C11 34.94(13)
C1 Mo1 P1 81.68(11)
C13 Mo1 P1 100.09(11)
C12 Mo1 P1 135.51(11)
C14 Mo1 P1 89.12(11)
C15 Mo1 P1 113.13(10)
C11 Mo1 P1 146.71(10)
C1 Mo1 P3 81.80(12)
C13 Mo1 P3 146.85(11)
C12 Mo1 P3 112.93(11)
C14 Mo1 P3 158.44(11)
C15 Mo1 P3 123.38(10)
C11 Mo1 P3 102.77(10)
P1 Mo1 P3 106.95(4)
C1 Mo1 P2 133.27(11)
C13 Mo1 P2 133.51(10)
C12 Mo1 P2 141.41(10)
C14 Mo1 P2 98.10(11)
C15 Mo1 P2 84.73(10)
C11 Mo1 P2 107.33(10)
P1 Mo1 P2 66.58(4)
P3 Mo1 P2 76.18(4)
C1 Mo1 Mo2 79.12(10)
C13 Mo1 Mo2 149.97(11)
C12 Mo1 Mo2 160.55(10)
C14 Mo1 Mo2 138.77(10)
C15 Mo1 Mo2 139.32(10)
C11 Mo1 Mo2 150.92(10)
P1 Mo1 Mo2 53.38(4)
P3 Mo1 Mo2 53.69(2)
P2 Mo1 Mo2 54.60(3)
C2 Mo2 C20 88.60(15)
C2 Mo2 C16 78.53(15)
C20 Mo2 C16 35.54(13)
C2 Mo2 C19 123.87(15)
C20 Mo2 C19 35.53(13)
C16 Mo2 C19 58.55(13)
C2 Mo2 C17 105.44(15)
C20 Mo2 C17 58.59(14)
C16 Mo2 C17 34.90(14)
C19 Mo2 C17 57.93(14)
C2 Mo2 C18 136.72(14)
C20 Mo2 C18 58.54(14)
C16 Mo2 C18 58.28(14)
C19 Mo2 C18 34.51(13)
C17 Mo2 C18 34.95(13)
C2 Mo2 P1 120.91(12)
C20 Mo2 P1 142.08(11)
C16 Mo2 P1 121.93(11)
C19 Mo2 P1 112.39(11)
C17 Mo2 P1 88.79(11)
C18 Mo2 P1 83.74(10)
C2 Mo2 P3 97.23(12)
C20 Mo2 P3 94.38(11)
C16 Mo2 P3 129.15(11)
C19 Mo2 P3 85.65(10)
C17 Mo2 P3 143.43(11)
C18 Mo2 P3 111.48(10)
P1 Mo2 P3 103.85(4)
C2 Mo2 P2 68.52(11)
C20 Mo2 P2 153.01(11)
C16 Mo2 P2 141.79(10)
C19 Mo2 P2 158.96(10)
C17 Mo2 P2 139.68(11)
C18 Mo2 P2 148.43(10)
P1 Mo2 P2 64.84(4)
P3 Mo2 P2 75.36(4)
C2 Mo2 Fe2 75.51(12)
C20 Mo2 Fe2 140.81(10)
C16 Mo2 Fe2 105.45(10)
C19 Mo2 Fe2 145.54(10)
C17 Mo2 Fe2 91.03(10)
C18 Mo2 Fe2 111.24(10)
P1 Mo2 Fe2 46.63(4)
P3 Mo2 Fe2 122.67(3)
P2 Mo2 Fe2 48.65(3)
C2 Mo2 Mo1 118.78(10)
C20 Mo2 Mo1 137.60(10)
C16 Mo2 Mo1 162.68(11)
C19 Mo2 Mo1 107.48(9)
C17 Mo2 Mo1 130.57(11)
C18 Mo2 Mo1 104.41(9)
P1 Mo2 Mo1 50.71(3)
P3 Mo2 Mo1 53.26(3)
P2 Mo2 Mo1 53.60(3)
Fe2 Mo2 Mo1 80.347(19)
C4 Fe1 C6 83.38(18)
C4 Fe1 C5 93.06(18)
C6 Fe1 C5 121.81(19)
C4 Fe1 C3 87.14(18)
C6 Fe1 C3 130.46(17)
C5 Fe1 C3 107.14(18)
C4 Fe1 P2 167.73(13)
C6 Fe1 P2 91.09(13)
C5 Fe1 P2 99.15(13)
C3 Fe1 P2 88.17(13)
C8 Fe2 C7 100.6(2)
C8 Fe2 C9 101.0(2)
C7 Fe2 C9 94.53(19)
C8 Fe2 P1 93.87(14)
C7 Fe2 P1 94.14(15)
C9 Fe2 P1 161.08(15)
C8 Fe2 P2 95.44(14)
C7 Fe2 P2 160.59(14)
C9 Fe2 P2 93.09(14)
P1 Fe2 P2 73.76(5)
C8 Fe2 Mo2 141.13(13)
C7 Fe2 Mo2 103.96(14)
C9 Fe2 Mo2 106.53(14)
P1 Fe2 Mo2 54.95(3)
P2 Fe2 Mo2 56.69(3)
C10 P1 Fe2 121.77(14)
C10 P1 Mo1 123.32(14)
Fe2 P1 Mo1 113.74(5)
C10 P1 Mo2 124.15(13)
Fe2 P1 Mo2 78.42(4)
Mo1 P1 Mo2 75.92(4)
C10 P1 P2 175.58(14)
Fe2 P1 P2 54.95(4)
Mo1 P1 P2 59.33(4)
Mo2 P1 P2 59.22(3)
Fe2 P2 Fe1 121.23(5)
Fe2 P2 Mo1 104.91(5)
Fe1 P2 Mo1 125.44(5)
Fe2 P2 Mo2 74.65(4)
Fe1 P2 Mo2 143.89(5)
Mo1 P2 Mo2 71.79(4)
Fe2 P2 P1 51.29(4)
Fe1 P2 P1 159.94(5)
Mo1 P2 P1 54.09(4)
Mo2 P2 P1 55.94(4)
C27 P3 C21 107.17(19)
C27 P3 Mo1 127.01(13)
C21 P3 Mo1 113.60(13)
C27 P3 Mo2 113.08(12)
C21 P3 Mo2 120.43(13)
Mo1 P3 Mo2 73.05(4)
O1 C1 Mo1 173.3(4)
O2 C2 Mo2 171.8(3)
O3 C3 Fe1 173.3(4)
O4 C4 Fe1 176.8(3)
O5 C5 Fe1 170.9(3)
O6 C6 Fe1 172.2(4)
O7 C7 Fe2 177.2(4)
O8 C8 Fe2 177.3(4)
O9 C9 Fe2 178.6(4)
P1 C10 H10A 109.5
P1 C10 H10B 109.5
H10A C10 H10B 109.5
P1 C10 H10C 109.5
H10A C10 H10C 109.5
H10B C10 H10C 109.5
C12 C11 C15 107.8(4)
C12 C11 Mo1 70.7(2)
C15 C11 Mo1 72.4(2)
C12 C11 H11 126.1
C15 C11 H11 126.1
Mo1 C11 H11 122.4
C11 C12 C13 108.3(4)
C11 C12 Mo1 74.2(2)
C13 C12 Mo1 71.4(2)
C11 C12 H12 125.9
C13 C12 H12 125.9
Mo1 C12 H12 120.3
C14 C13 C12 107.4(4)
C14 C13 Mo1 73.2(2)
C12 C13 Mo1 72.6(2)
C14 C13 H13 126.3
C12 C13 H13 126.3
Mo1 C13 H13 119.8
C15 C14 C13 108.2(4)
C15 C14 Mo1 73.7(2)
C13 C14 Mo1 71.2(2)
C15 C14 H14 125.9
C13 C14 H14 125.9
Mo1 C14 H14 121
C14 C15 C11 108.3(4)
C14 C15 Mo1 71.2(2)
C11 C15 Mo1 72.7(2)
C14 C15 H15 125.9
C11 C15 H15 125.9
Mo1 C15 H15 121.9
C17 C16 C20 108.3(4)
C17 C16 Mo2 73.8(2)
C20 C16 Mo2 71.8(2)
C17 C16 H16 125.9
C20 C16 H16 125.9
Mo2 C16 H16 120.3
C16 C17 C18 108.5(4)
C16 C17 Mo2 71.3(2)
C18 C17 Mo2 73.7(2)
C16 C17 H17 125.8
C18 C17 H17 125.8
Mo2 C17 H17 120.9
C19 C18 C17 107.3(4)
C19 C18 Mo2 71.4(2)
C17 C18 Mo2 71.3(2)
C19 C18 H18 126.4
C17 C18 H18 126.4
Mo2 C18 H18 122.6
C18 C19 C20 108.6(4)
C18 C19 Mo2 74.1(2)
C20 C19 Mo2 70.7(2)
C18 C19 H19 125.7
C20 C19 H19 125.7
Mo2 C19 H19 121.2
C16 C20 C19 107.3(4)
C16 C20 Mo2 72.6(2)
C19 C20 Mo2 73.7(2)
C16 C20 H20 126.3
C19 C20 H20 126.3
Mo2 C20 H20 119.2
C26 C21 C22 110.0(3)
C26 C21 P3 116.6(3)
C22 C21 P3 111.7(2)
C26 C21 H21 105.9
C22 C21 H21 105.9
P3 C21 H21 105.9
C23 C22 C21 111.3(3)
C23 C22 H22A 109.4
C21 C22 H22A 109.4
C23 C22 H22B 109.4
C21 C22 H22B 109.4
H22A C22 H22B 108
C22 C23 C24 111.9(3)
C22 C23 H23A 109.2
C24 C23 H23A 109.2
C22 C23 H23B 109.2
C24 C23 H23B 109.2
H23A C23 H23B 107.9
C25 C24 C23 110.2(3)
C25 C24 H24A 109.6
C23 C24 H24A 109.6
C25 C24 H24B 109.6
C23 C24 H24B 109.6
H24A C24 H24B 108.1
C24 C25 C26 111.4(3)
C24 C25 H25A 109.4
C26 C25 H25A 109.4
C24 C25 H25B 109.4
C26 C25 H25B 109.4
H25A C25 H25B 108
C25 C26 C21 111.2(3)
C25 C26 H26A 109.4
C21 C26 H26A 109.4
C25 C26 H26B 109.4
C21 C26 H26B 109.4
H26A C26 H26B 108
C32 C27 C28 109.4(3)
C32 C27 P3 115.7(3)
C28 C27 P3 116.0(3)
C32 C27 H27 104.8
C28 C27 H27 104.8
P3 C27 H27 104.8
C29 C28 C27 110.9(3)
C29 C28 H28A 109.5
C27 C28 H28A 109.5
C29 C28 H28B 109.5
C27 C28 H28B 109.5
H28A C28 H28B 108.1
C28 C29 C30 111.5(3)
C28 C29 H29A 109.3
C30 C29 H29A 109.3
C28 C29 H29B 109.3
C30 C29 H29B 109.3
H29A C29 H29B 108
C31 C30 C29 110.0(3)
C31 C30 H30A 109.7
C29 C30 H30A 109.7
C31 C30 H30B 109.7
C29 C30 H30B 109.7
H30A C30 H30B 108.2
C32 C31 C30 110.5(3)
C32 C31 H31A 109.6
C30 C31 H31A 109.6
C32 C31 H31B 109.6
C30 C31 H31B 109.6
H31A C31 H31B 108.1
C31 C32 C27 110.2(3)
C31 C32 H32A 109.6
C27 C32 H32A 109.6
C31 C32 H32B 109.6
C27 C32 H32B 109.6
H32A C32 H32B 108.1

loop_
_geom_bond_atom_site_label_1
_geom_bond_atom_site_label_2
_geom_bond_distance
Mo1 C1 1.986(5)
Mo1 C13 2.295(4)
Mo1 C12 2.312(4)
Mo1 C14 2.322(4)
Mo1 C15 2.353(4)
Mo1 C11 2.357(4)
Mo1 P1 2.3648(13)
Mo1 P3 2.4829(14)
Mo1 P2 2.5114(14)
Mo1 Mo2 2.9638(10)
Mo2 C2 1.969(5)
Mo2 C20 2.306(4)
Mo2 C16 2.317(4)
Mo2 C19 2.345(4)
Mo2 C17 2.348(4)
Mo2 C18 2.379(4)
Mo2 P1 2.4524(14)
Mo2 P3 2.4970(13)
Mo2 P2 2.5433(13)
Mo2 Fe2 2.9347(13)
Fe1 C4 1.756(4)
Fe1 C6 1.786(4)
Fe1 C5 1.802(4)
Fe1 C3 1.806(5)
Fe1 P2 2.3592(15)
Fe2 C8 1.772(4)
Fe2 C7 1.790(5)
Fe2 C9 1.819(5)
Fe2 P1 2.1775(15)
Fe2 P2 2.2846(13)
P1 C10 1.832(4)
P1 P2 2.6793(18)
P3 C27 1.865(4)
P3 C21 1.870(4)
O1 C1 1.149(5)
O2 C2 1.158(5)
O3 C3 1.145(5)
O4 C4 1.156(5)
O5 C5 1.151(4)
O6 C6 1.156(4)
O7 C7 1.151(5)
O8 C8 1.143(4)
O9 C9 1.137(5)
C10 H10A 0.96
C10 H10B 0.96
C10 H10C 0.96
C11 C12 1.406(6)
C11 C15 1.414(5)
C11 H11 0.93
C12 C13 1.424(6)
C12 H12 0.93
C13 C14 1.411(5)
C13 H13 0.93
C14 C15 1.410(6)
C14 H14 0.93
C15 H15 0.93
C16 C17 1.399(6)
C16 C20 1.411(5)
C16 H16 0.93
C17 C18 1.420(5)
C17 H17 0.93
C18 C19 1.402(6)
C18 H18 0.93
C19 C20 1.420(5)
C19 H19 0.93
C20 H20 0.93
C21 C26 1.539(5)
C21 C22 1.542(5)
C21 H21 0.98
C22 C23 1.526(5)
C22 H22A 0.97
C22 H22B 0.97
C23 C24 1.527(5)
C23 H23A 0.97
C23 H23B 0.97
C24 C25 1.527(5)
C24 H24A 0.97
C24 H24B 0.97
C25 C26 1.527(5)
C25 H25A 0.97
C25 H25B 0.97
C26 H26A 0.97
C26 H26B 0.97
C27 C32 1.534(5)
C27 C28 1.550(5)
C27 H27 0.98
C28 C29 1.524(6)
C28 H28A 0.97
C28 H28B 0.97
C29 C30 1.529(5)
C29 H29A 0.97
C29 H29B 0.97
C30 C31 1.527(5)
C30 H30A 0.97
C30 H30B 0.97
C31 C32 1.525(5)
C31 H31A 0.97
C31 H31B 0.97
C32 H32A 0.97
C32 H32B 0.97
